data_4022093
loop_
_publ_author_name
'Hajime Mori'
'Takafumi Matsuo'
'Yasunori Yoshioka'
'Shigeo Katsumura'

_publ_section_title
;
 Highly Activated Vinyl Hydrogen in a Significantly Twisted Styrene
;
_journal_name_full 'Journal of Organic Chemistry'
_journal_page_first 9004
_journal_page_last 9012
_journal_paper_doi 10.1021/jo061092z
_journal_volume 71
_journal_year 2006
_chemical_compound_source 'Local laboratory'
_chemical_formula_sum 'C22 H32 Cr O4 Si'
_chemical_formula_weight 440.58
_space_group_IT_number 60
_symmetry_cell_setting orthorhombic
_symmetry_space_group_name_Hall '-P 2a 2n'
_symmetry_space_group_name_H-M 'P n c a'
_atom_type_scat_source 'D.Waasmaier&A.Kirfel,Acta Cryst.1995,A51, 416-431'
_cell_angle_alpha 90.000000(0)
_cell_angle_beta 90.000000(0)
_cell_angle_gamma 90.000000(0)
_cell_formula_units_Z 8
_cell_length_a 18.168(4)
_cell_length_b 27.585(7)
_cell_length_c 9.004(3)
_cell_measurement_reflns_used 21
_cell_measurement_temperature 150
_cell_measurement_theta_max 30.0
_cell_measurement_theta_min 28.3
_cell_volume 4512.600098(2)
_computing_cell_refinement 'MXC(MAC Science)'
_computing_data_collection 'MXC(MAC Science)'
_computing_data_reduction maXus
_computing_molecular_graphics maXus
_computing_publication_material maXus
_computing_structure_refinement maXus
_computing_structure_solution maXus
_diffrn_measurement_device 'Mac Science MXC18'
_diffrn_measurement_method theta/2theta
_diffrn_orient_matrix_type X=UH
_diffrn_orient_matrix_UB_11 0.00054
_diffrn_orient_matrix_UB_12 0.03594
_diffrn_orient_matrix_UB_13 0.01461
_diffrn_orient_matrix_UB_21 -0.05154
_diffrn_orient_matrix_UB_22 -0.00133
_diffrn_orient_matrix_UB_23 0.03876
_diffrn_orient_matrix_UB_31 0.01932
_diffrn_orient_matrix_UB_32 -0.00460
_diffrn_orient_matrix_UB_33 0.10305
_diffrn_radiation_type 'Cu Ka'
_diffrn_radiation_wavelength 1.5418
_diffrn_reflns_limit_h_max 20
_diffrn_reflns_limit_h_min 0
_diffrn_reflns_limit_k_max 0
_diffrn_reflns_limit_k_min -30
_diffrn_reflns_limit_l_max 10
_diffrn_reflns_limit_l_min 0
_diffrn_reflns_number 3927
_diffrn_reflns_theta_max 49.65
_exptl_absorpt_coefficient_mu 48.727
_exptl_absorpt_correction_type empirical
_exptl_crystal_colour Yellow
_exptl_crystal_density_diffrn 1.297
_exptl_crystal_density_meas 1.297
_exptl_crystal_description Prizm
_exptl_crystal_size_max 0.25
_exptl_crystal_size_mid 0.2
_exptl_crystal_size_min 0.1
_refine_diff_density_max 2.08
_refine_diff_density_min -0.90
_refine_ls_extinction_coef 6.414
_refine_ls_extinction_method Larson
_refine_ls_goodness_of_fit_obs 6.063
_refine_ls_hydrogen_treatment noref
_refine_ls_number_parameters 248
_refine_ls_number_reflns 2454
_refine_ls_R_factor_obs 0.062
_refine_ls_shift/esd_max 0.0501
_refine_ls_shift/esd_mean 0.0041
_refine_ls_structure_factor_coef F
_refine_ls_weighting_scheme 'Count statistics'
_refine_ls_wR_factor_obs 0.067
_reflns_number_observed 2454
_reflns_number_total 3345
_reflns_observed_criterion refl_observed_if_I_>_3.00_sigma(I)
_cod_data_source_file jo061092zsi20060526_093205.cif
_cod_depositor_comments
;
The following automatic conversions were performed:
'_symmetry_cell_setting' value 'Orthorhombic' changed to 'orthorhombic'
according to '/home/saulius/struct/CIF-dictionaries/cif_core.dic'
dictionary named 'cif_core.dic' version 2.4.1 from 2010-06-29.

Automatic conversion script
Id: cif_fix_enum 1527 2010-12-29 10:47:43Z saulius 

The following automatic conversions were performed:

'_atom_site_thermal_displace_type' tag value 'Uij' was replaced with
'Uani' value 27 times.

Automatic conversion script
Id: cif_fix_values 1646 2011-03-28 12:23:43Z adriana 
;
_cod_original_sg_symbol_H-M 'P n c a       '
_cod_original_formula_sum 'C22 H32 Cr1 O4 Si1  '
_cod_database_code 4022093

loop_
_symmetry_equiv_pos_as_xyz
+X,+Y,+Z
-X,-Y,-Z
-X+0.5,-Y,+Z
+X+0.5,+Y,-Z
+X+0.5,-Y+0.5,-Z+0.5
-X+0.5,+Y+0.5,+Z+0.5
-X,+Y+0.5,-Z+0.5
+X,-Y+0.5,+Z+0.5

loop_
_atom_site_aniso_label
_atom_site_aniso_U_11
_atom_site_aniso_U_22
_atom_site_aniso_U_33
_atom_site_aniso_U_12
_atom_site_aniso_U_13
_atom_site_aniso_U_23
Cr21 0.0292(3) 0.0155(3) 0.0184(3) -.0026(3) 0.0012(3) 0.0001(3)
Si5 0.0221(4) 0.0186(5) 0.0168(5) -.0037(4) 0.0003(4) 0.0032(4)
O24 0.030(1) 0.036(2) 0.041(2) -.010(1) 0.008(1) 0.008(2)
O23 0.054(2) 0.055(2) 0.014(2) -.009(2) -.002(1) -.014(2)
O3 0.046(2) 0.045(2) 0.041(2) -.020(2) 0.018(2) -.014(2)
O22 0.074(2) 0.027(2) 0.047(2) 0.024(2) 0.002(2) -.003(2)
C8 0.028(2) 0.022(2) 0.015(2) -.010(2) 0.002(2) -.007(2)
C6 0.019(2) 0.012(2) 0.022(2) -.004(1) 0.006(1) -.001(1)
C10 0.030(2) 0.010(2) 0.029(2) -.001(2) 0.008(2) 0.000(2)
C5 0.021(2) 0.011(2) 0.014(2) -.004(1) -.003(1) 0.001(1)
C7 0.024(2) 0.018(2) 0.012(2) -.005(2) 0.003(1) -.001(1)
C9 0.032(2) 0.016(2) 0.020(2) -.005(2) 0.009(2) -.011(2)
C11 0.022(2) 0.013(2) 0.017(2) -.003(1) 0.005(1) -.001(1)
C4 0.023(2) 0.019(2) 0.014(2) -.004(2) -.002(1) 0.003(1)
C22 0.047(2) 0.019(2) 0.016(2) 0.004(2) 0.004(2) -.004(2)
C23 0.030(2) 0.018(2) 0.029(3) -.006(2) 0.005(2) 0.004(2)
C13 0.027(2) 0.029(2) 0.021(2) -.004(2) 0.000(2) 0.007(2)
C24 0.028(2) 0.021(2) 0.019(2) -.001(2) -.001(2) 0.002(2)
C3 0.030(2) 0.020(2) 0.021(2) -.008(2) 0.003(2) -.002(2)
C1 0.054(3) 0.039(3) 0.028(2) -.014(2) -.014(2) -.008(2)
C12 0.034(2) 0.027(2) 0.030(2) -.001(2) -.001(2) 0.008(2)
C14 0.022(2) 0.038(3) 0.024(2) -.003(2) -.003(2) 0.000(2)
C15 0.025(2) 0.077(4) 0.058(3) 0.008(2) 0.001(2) 0.029(3)
C16 0.043(2) 0.042(3) 0.028(2) -.016(2) 0.012(2) -.010(2)
C17 0.053(3) 0.066(4) 0.030(3) -.011(3) 0.013(2) -.027(3)
C2 0.064(3) 0.017(2) 0.048(3) -.003(2) -.008(3) 0.000(2)
C18 0.047(3) 0.056(3) 0.053(3) -.004(3) -.001(2) 0.039(3)

loop_
_atom_site_label
_atom_site_fract_x
_atom_site_fract_y
_atom_site_fract_z
_atom_site_U_iso_or_equiv
_atom_site_occupancy
_atom_site_thermal_displace_type
Cr21 0.56979(3) 0.16921(2) 0.15866(7) 0.0210(3) 1.00 Uani
Si5 0.34390(5) 0.11036(4) 0.4491(1) 0.0192(5) 1.00 Uani
O24 0.6995(2) 0.2217(1) 0.0308(4) 0.036(2) 1.00 Uani
O23 0.5194(2) 0.1435(1) -0.1483(3) 0.041(2) 1.00 Uani
O3 0.3180(2) 0.0258(1) 0.2587(4) 0.044(2) 1.00 Uani
O22 0.6663(2) 0.0813(1) 0.1644(5) 0.049(2) 1.00 Uani
C8 0.5746(2) 0.1908(2) 0.3954(4) 0.022(2) 1.00 Uani
C6 0.4676(2) 0.1495(1) 0.2880(4) 0.018(2) 1.00 Uani
C10 0.4989(2) 0.2325(1) 0.2139(5) 0.023(2) 1.00 Uani
C5 0.4135(2) 0.1073(1) 0.2890(4) 0.015(2) 1.00 Uani
C7 0.5290(2) 0.1489(2) 0.3855(4) 0.018(2) 1.00 Uani
C9 0.5599(2) 0.2317(1) 0.3106(4) 0.023(2) 1.00 Uani
C11 0.4535(2) 0.1908(1) 0.2002(4) 0.017(2) 1.00 Uani
C4 0.4227(2) 0.0731(1) 0.1870(4) 0.019(2) 1.00 Uani
C22 0.6285(2) 0.1144(2) 0.1632(5) 0.028(2) 1.00 Uani
C23 0.5389(2) 0.1530(2) -0.0310(5) 0.026(2) 1.00 Uani
C13 0.5468(2) 0.1053(2) 0.4785(5) 0.026(2) 1.00 Uani
C24 0.6498(2) 0.2013(1) 0.0799(4) 0.023(2) 1.00 Uani
C3 0.3770(2) 0.0291(1) 0.1531(5) 0.023(2) 1.00 Uani
C1 0.3463(3) 0.0339(2) -0.0031(6) 0.040(3) 1.00 Uani
C12 0.3899(2) 0.1924(2) 0.0929(5) 0.031(2) 1.00 Uani
C14 0.2431(2) 0.1111(2) 0.4015(5) 0.028(2) 1.00 Uani
C15 0.2192(3) 0.1448(3) 0.2780(7) 0.053(3) 1.00 Uani
C16 0.3622(2) 0.1698(2) 0.5459(5) 0.037(2) 1.00 Uani
C19 0.3959(7) 0.0149(5) 0.536(1) 0.095(5) 0.56 Uiso
C17 0.3143(3) 0.1796(2) 0.6803(6) 0.050(3) 1.00 Uani
C2 0.4221(3) -0.0171(2) 0.1673(6) 0.043(3) 1.00 Uani
C18 0.3643(3) 0.0624(2) 0.5956(7) 0.052(3) 1.00 Uani
C20 0.3056(9) 0.0231(6) 0.614(2) 0.036(3) 0.44 Uiso
H8 0.61901 0.18971 0.46390 0.05000 1.00 Uiso
H4 0.46455 0.07658 0.13203 0.05000 1.00 Uiso
H12A 0.34807 0.19954 0.13397 0.05000 1.00 Uiso
H10 0.48637 0.25934 0.14518 0.05000 1.00 Uiso
H13A 0.53521 0.07486 0.43384 0.05000 1.00 Uiso
H13B 0.59471 0.10486 0.49704 0.05000 1.00 Uiso
H12B 0.37817 0.16274 0.03787 0.05000 1.00 Uiso
H14A 0.21905 0.11385 0.49611 0.05000 1.00 Uiso
H17A 0.26848 0.17905 0.66480 0.05000 1.00 Uiso
H9 0.59558 0.26215 0.30980 0.05000 1.00 Uiso
H17B 0.32468 0.20235 0.74720 0.05000 1.00 Uiso
H13C 0.52401 0.10606 0.55784 0.05000 1.00 Uiso
H1A 0.32012 0.00939 -0.02604 0.05000 1.00 Uiso
H1B 0.38742 0.03499 -0.07104 0.05000 1.00 Uiso
H15A 0.24451 0.13406 0.20112 0.05000 1.00 Uiso
H2A 0.38397 -0.04184 0.13746 0.05000 1.00 Uiso
H14B 0.22275 0.07955 0.38631 0.05000 1.00 Uiso
H12C 0.39607 0.21714 0.02177 0.05000 1.00 Uiso
H2B 0.46447 -0.01774 0.10036 0.05000 1.00 Uiso
H17C 0.31288 0.14995 0.73750 0.05000 1.00 Uiso
H16A 0.35199 0.19981 0.46664 0.05000 1.00 Uiso
H2C 0.44317 -0.02174 0.26016 0.05000 1.00 Uiso
H16B 0.42009 0.17141 0.58004 0.05000 1.00 Uiso
H1C 0.31152 0.05349 -0.01134 0.05000 1.00 Uiso
H15B 0.23551 0.17346 0.29432 0.05000 1.00 Uiso
H15C 0.16821 0.14606 0.27022 0.05000 1.00 Uiso
H3 0.28770 0.03846 0.20784 0.05000 1.00 Uiso

loop_
_geom_angle_atom_site_label_1
_geom_angle_atom_site_label_2
_geom_angle_atom_site_label_3
_geom_angle
C22 Cr21 C23 89.9(2)
C22 Cr21 C24 86.9(2)
C23 Cr21 C24 90.0(2)
C5 Si5 C14 118.1(2)
C5 Si5 C16 105.6(2)
C5 Si5 C18 111.2(3)
C14 Si5 C16 105.5(3)
C14 Si5 C18 110.8(3)
C16 Si5 C18 104.4(3)
C7 C8 C9 120.9(4)
C5 C6 C7 119.6(4)
C5 C6 C11 120.3(4)
C7 C6 C11 119.9(4)
C9 C10 C11 119.8(4)
Si5 C5 C6 113.3(3)
Si5 C5 C4 129.4(3)
C6 C5 C4 117.2(4)
C8 C7 C6 119.1(4)
C8 C7 C13 119.3(4)
C6 C7 C13 121.6(4)
C8 C9 C10 120.2(4)
C6 C11 C10 120.0(4)
C6 C11 C12 121.5(4)
C10 C11 C12 118.4(4)
C5 C4 C3 130.2(4)
Cr21 C22 O22 178.1(4)
Cr21 C23 O23 179.1(4)
Cr21 C24 O24 179.5(4)
O3 C3 C4 109.3(4)
O3 C3 C1 110.2(4)
O3 C3 C2 107.0(4)
C4 C3 C1 108.7(4)
C4 C3 C2 111.3(4)
C1 C3 C2 110.4(4)
Si5 C14 C15 117.1(4)
Si5 C16 C17 115.1(4)
Si5 C18 C19 115.1(7)
Si5 C18 C20 115.5(7)
C19 C18 C20 72.0(9)
C3 O3 H3 96.1(4)
C7 C8 H8 118.4(4)
C9 C8 H8 120.7(4)
C9 C10 H10 125.3(4)
C11 C10 H10 114.7(4)
C8 C9 H9 121.9(4)
C10 C9 H9 117.7(4)
C5 C4 H4 114.0(4)
C3 C4 H4 115.8(4)
C7 C13 H13A 114.9(4)
C7 C13 H13B 109.0(4)
C7 C13 H13C 110.7(5)
H13A C13 H13B 106.6(5)
H13A C13 H13C 106.1(5)
H13B C13 H13C 109.3(5)
C3 C1 H1A 111.1(5)
C3 C1 H1B 107.8(5)
C3 C1 H1C 114.6(5)
H1A C1 H1B 107.7(6)
H1A C1 H1C 94.0(6)
H1B C1 H1C 120.6(6)
C11 C12 H12A 113.9(5)
C11 C12 H12B 117.7(5)
C11 C12 H12C 111.4(4)
H12A C12 H12B 102.4(5)
H12A C12 H12C 103.4(5)
H12B C12 H12C 106.7(5)
Si5 C14 H14A 104.0(4)
Si5 C14 H14B 113.5(4)
C15 C14 H14A 118.3(5)
C15 C14 H14B 110.0(5)
H14A C14 H14B 91.2(4)
C14 C15 H15A 102.8(6)
C14 C15 H15B 109.9(6)
C14 C15 H15C 111.5(6)
H15A C15 H15B 105.3(6)
H15A C15 H15C 118.2(7)
H15B C15 H15C 108.7(7)
Si5 C16 H16A 108.8(4)
Si5 C16 H16B 109.5(4)
C17 C16 H16A 106.5(5)
C17 C16 H16B 108.7(4)
H16A C16 H16B 108.1(5)
C16 C17 H17A 115.5(6)
C16 C17 H17B 123.0(6)
C16 C17 H17C 106.8(5)
H17A C17 H17B 109.6(7)
H17A C17 H17C 92.6(6)
H17B C17 H17C 104.0(6)
C3 C2 H2A 100.1(5)
C3 C2 H2B 112.7(5)
C3 C2 H2C 114.3(5)
H2A C2 H2B 111.4(5)
H2A C2 H2C 115.5(5)
H2B C2 H2C 103.1(6)

loop_
_geom_bond_atom_site_label_1
_geom_bond_atom_site_label_2
_geom_bond_distance
Cr21 C22 1.850(5)
Cr21 C23 1.852(5)
Cr21 C24 1.844(5)
Si5 C5 1.919(4)
Si5 C14 1.880(4)
Si5 C16 1.887(6)
Si5 C18 1.904(7)
O24 C24 1.151(5)
O23 C23 1.145(6)
O3 C3 1.436(6)
O22 C22 1.143(6)
C8 C7 1.425(6)
C8 C9 1.389(6)
C6 C5 1.524(6)
C6 C7 1.420(6)
C6 C11 1.410(6)
C10 C9 1.410(6)
C10 C11 1.421(6)
C5 C4 1.327(6)
C7 C13 1.502(6)
C11 C12 1.507(6)
C4 C3 1.502(6)
C3 C1 1.519(7)
C3 C2 1.521(6)
C14 C15 1.512(8)
C16 C17 1.515(7)
C19 C18 1.53(2)
C18 C20 1.53(2)
O3 H3 0.797(4)
C8 H8 1.016(4)
C10 H10 0.990(5)
C9 H9 1.060(4)
C4 H4 0.912(4)
C13 H13A 0.954(5)
C13 H13B 0.886(4)
C13 H13C 0.826(5)
C1 H1A 0.852(6)
C1 H1B 0.966(6)
C1 H1C 0.835(6)
C12 H12A 0.867(5)
C12 H12B 0.981(5)
C12 H12C 0.942(5)
C14 H14A 0.961(5)
C14 H14B 0.957(5)
C15 H15A 0.882(6)
C15 H15B 0.858(7)
C15 H15C 0.930(5)
C16 H16A 1.109(5)
C16 H16B 1.097(5)
C17 H17A 0.844(6)
C17 H17B 0.889(6)
C17 H17C 0.968(6)
C2 H2A 1.008(5)
C2 H2B 0.978(6)
C2 H2C 0.929(6)

loop_
_geom_contact_atom_site_label_1
_geom_contact_atom_site_label_2
_geom_contact_distance
_geom_contact_site_symmetry_1
_geom_contact_site_symmetry_2
Cr21 C9 4.161(4) 1_555 8_565
O24 C9 3.466(5) 1_555 8_565
O24 C15 3.516(7) 1_555 4_655
O3 O3 2.850(5) 1_555 3_555
O3 H3 2.653(3) 1_555 3_555
O22 C1 3.501(6) 1_555 2_655
C8 C10 3.819(6) 1_555 8_566
C8 C24 3.672(6) 1_555 8_566
C8 H10 3.085(4) 1_555 8_566
C10 C9 3.922(6) 1_555 8_565
C10 C23 3.973(6) 1_555 8_566
C10 C16 3.963(6) 1_555 8_565
C9 C23 3.506(6) 1_555 8_566
C9 C24 3.458(5) 1_555 8_566
C23 C15 3.966(7) 1_555 4_655
C23 H9 2.932(4) 1_555 8_565
C23 H15C 3.193(4) 1_555 4_655
C13 C14 3.731(5) 1_555 4_656
C13 C15 3.975(7) 1_555 4_656
C13 C19 3.48(1) 1_555 2_656
C13 H14A 3.147(4) 1_555 4_656
C24 C15 3.796(7) 1_555 4_655
C24 C17 3.734(7) 1_555 4_656
C24 H9 2.811(4) 1_555 8_565
C1 C1 3.968(7) 1_555 3_555
C1 C18 3.712(8) 1_555 1_554
C1 C20 3.54(2) 1_555 1_554
C12 C16 3.856(7) 1_555 8_565
C12 C17 3.976(7) 1_555 1_554
C12 C17 3.867(8) 1_555 8_565
C14 H13B 2.853(4) 1_555 4_556
C16 H10 3.116(5) 1_555 8_566
C16 H12C 3.186(5) 1_555 8_566
C19 C19 3.92(2) 1_555 2_656
C19 C20 3.87(2) 1_555 3_555
C19 H13A 2.79(1) 1_555 2_656
C18 C20 3.89(2) 1_555 3_555
C18 H1B 3.124(6) 1_555 1_556
C20 C20 2.39(2) 1_555 3_555
H10 H16B 2.3331 1_555 8_565
H13B H14A 2.2734 1_555 4_656
Cr21 C9 4.161(4) 1_555 8_565
O24 C9 3.466(5) 1_555 8_565
O24 C15 3.516(7) 1_555 4_655
O3 O3 2.850(5) 1_555 3_555
O3 H3 2.653(3) 1_555 3_555
O22 C1 3.501(6) 1_555 2_655
C8 C10 3.819(6) 1_555 8_566
C8 C24 3.672(6) 1_555 8_566
C8 H10 3.085(4) 1_555 8_566
C10 C9 3.922(6) 1_555 8_565
C10 C23 3.973(6) 1_555 8_566
C10 C16 3.963(6) 1_555 8_565
C9 C23 3.506(6) 1_555 8_566
C9 C24 3.458(5) 1_555 8_566
C23 C15 3.966(7) 1_555 4_655
C23 H9 2.932(4) 1_555 8_565
C23 H15C 3.193(4) 1_555 4_655
C13 C14 3.731(5) 1_555 4_656
C13 C15 3.975(7) 1_555 4_656
C13 C19 3.48(1) 1_555 2_656
C13 H14A 3.147(4) 1_555 4_656
C24 C15 3.796(7) 1_555 4_655
C24 C17 3.734(7) 1_555 4_656
C24 H9 2.811(4) 1_555 8_565
C1 C1 3.968(7) 1_555 3_555
C1 C18 3.712(8) 1_555 1_554
C1 C20 3.54(2) 1_555 1_554
C12 C16 3.856(7) 1_555 8_565
C12 C17 3.976(7) 1_555 1_554
C12 C17 3.867(8) 1_555 8_565
C14 H13B 2.853(4) 1_555 4_556
C16 H10 3.116(5) 1_555 8_566
C16 H12C 3.186(5) 1_555 8_566
C19 C19 3.92(2) 1_555 2_656
C19 C20 3.87(2) 1_555 3_555
C19 H13A 2.79(1) 1_555 2_656
C18 C20 3.89(2) 1_555 3_555
C18 H1B 3.124(6) 1_555 1_556
C20 C20 2.39(2) 1_555 3_555
H10 H16B 2.3331 1_555 8_565
H13B H14A 2.2734 1_555 4_656

loop_
_geom_torsion_atom_site_label_1
_geom_torsion_atom_site_label_2
_geom_torsion_atom_site_label_3
_geom_torsion_atom_site_label_4
_geom_torsion
C22 Cr21 C23 O23 -171.0(254)
C23 Cr21 C22 O22 90.1(118)
C22 Cr21 C24 O24 -174.4(375)
C24 Cr21 C22 O22 0.1(118)
C23 Cr21 C24 O24 95.7(375)
C24 Cr21 C23 O23 -84.0(254)
C14 Si5 C5 C6 122.2(4)
C14 Si5 C5 C4 -61.6(4)
C5 Si5 C14 C15 -45.6(4)
C16 Si5 C5 C6 4.6(3)
C16 Si5 C5 C4 -179.2(5)
C5 Si5 C16 C17 -178.6(5)
C18 Si5 C5 C6 -108.1(4)
C18 Si5 C5 C4 68.1(4)
C5 Si5 C18 C19 -33.6(7)
C5 Si5 C18 C20 -114.8(8)
C16 Si5 C14 C15 72.1(4)
C14 Si5 C16 C17 55.7(4)
C18 Si5 C14 C15 -175.5(5)
C14 Si5 C18 C19 99.8(7)
C14 Si5 C18 C20 18.6(8)
C16 Si5 C18 C19 -147.1(7)
C18 Si5 C16 C17 -61.2(4)
C16 Si5 C18 C20 131.7(8)
C9 C8 C7 C6 -0.4(4)
C7 C8 C9 C10 0.5(4)
C9 C8 C7 C13 179.8(6)
C7 C6 C5 Si5 79.8(4)
C5 C6 C7 C8 -173.2(6)
C7 C6 C5 C4 -96.9(5)
C5 C6 C7 C13 6.6(4)
C11 C6 C5 Si5 -94.8(4)
C5 C6 C11 C10 171.9(6)
C11 C6 C5 C4 88.4(5)
C5 C6 C11 C12 -6.8(4)
C11 C6 C7 C8 1.5(4)
C7 C6 C11 C10 -2.7(4)
C11 C6 C7 C13 -178.7(6)
C7 C6 C11 C12 178.6(6)
C11 C10 C9 C8 -1.7(4)
C9 C10 C11 C6 2.8(4)
C9 C10 C11 C12 -178.5(6)
Si5 C5 C4 C3 7.9(4)
C6 C5 C4 C3 -176.0(6)
C5 C4 C3 O3 -3.6(4)
C5 C4 C3 C1 116.7(6)
C5 C4 C3 C2 -121.5(6)
C5 Si5 C14 H14A -178.1(4)
C5 Si5 C14 H14B 84.3(4)
C5 Si5 C16 H16A 62.0(4)
C5 Si5 C16 H16B -55.9(4)
C16 Si5 C14 H14A -60.4(4)
C16 Si5 C14 H14B -158.0(5)
C14 Si5 C16 H16A -63.7(4)
C14 Si5 C16 H16B 178.4(4)
C18 Si5 C14 H14A 52.0(4)
C18 Si5 C14 H14B -45.6(4)
C18 Si5 C16 H16A 179.4(4)
C18 Si5 C16 H16B 61.5(4)
H3 O3 C3 C4 96.6(4)
H3 O3 C3 C1 -22.7(4)
H3 O3 C3 C2 -142.8(5)
C7 C8 C9 H9 -174.9(7)
H8 C8 C7 C6 -178.7(6)
H8 C8 C7 C13 1.5(4)
H8 C8 C9 C10 178.8(7)
H8 C8 C9 H9 3.4(4)
C11 C10 C9 H9 173.9(6)
H10 C10 C9 C8 -175.9(7)
H10 C10 C9 H9 -0.3(4)
H10 C10 C11 C6 177.6(6)
H10 C10 C11 C12 -3.7(4)
Si5 C5 C4 H4 -169.4(6)
C6 C5 C4 H4 6.7(4)
C8 C7 C13 H13A -146.8(6)
C8 C7 C13 H13B -27.2(4)
C8 C7 C13 H13C 93.0(5)
C6 C7 C13 H13A 33.4(4)
C6 C7 C13 H13B 153.0(6)
C6 C7 C13 H13C -86.8(5)
C6 C11 C12 H12A 81.9(6)
C6 C11 C12 H12B -37.9(5)
C6 C11 C12 H12C -161.6(6)
C10 C11 C12 H12A -96.8(6)
C10 C11 C12 H12B 143.4(6)
C10 C11 C12 H12C 19.7(4)
H4 C4 C3 O3 173.7(5)
H4 C4 C3 C1 -66.0(5)
H4 C4 C3 C2 55.8(5)
O3 C3 C1 H1A -60.5(5)
O3 C3 C1 H1B -178.2(6)
O3 C3 C1 H1C 44.5(5)
O3 C3 C2 H2A 62.8(4)
O3 C3 C2 H2B -178.7(6)
O3 C3 C2 H2C -61.4(5)
C4 C3 C1 H1A 179.8(6)
C4 C3 C1 H1B 62.1(5)
C4 C3 C1 H1C -75.2(6)
C4 C3 C2 H2A -177.9(5)
C4 C3 C2 H2B -59.5(5)
C4 C3 C2 H2C 57.9(5)
C2 C3 C1 H1A 57.5(5)
C2 C3 C1 H1B -60.2(5)
C1 C3 C2 H2A -57.1(5)
C1 C3 C2 H2B 61.4(5)
C1 C3 C2 H2C 178.8(7)
C2 C3 C1 H1C 162.5(7)
Si5 C14 C15 H15A 60.1(5)
Si5 C14 C15 H15B -51.7(5)
Si5 C14 C15 H15C -172.3(7)
H14A C14 C15 H15A -174.2(8)
H14A C14 C15 H15B 74.1(7)
H14A C14 C15 H15C -46.6(6)
H14B C14 C15 H15A -71.5(6)
H14B C14 C15 H15B 176.8(8)
H14B C14 C15 H15C 56.2(6)
Si5 C16 C17 H17A -56.6(6)
Si5 C16 C17 H17B 164.5(8)
Si5 C16 C17 H17C 44.7(5)
H16A C16 C17 H17A 64.0(6)
H16A C16 C17 H17B -74.9(7)
H16A C16 C17 H17C 165.3(6)
H16B C16 C17 H17A -179.8(8)
H16B C16 C17 H17B 41.3(6)
H16B C16 C17 H17C -78.4(6)
